data_7101695
loop_
_publ_author_name
'Yoshino, Junro'
'Kano, Naokazu'
'Kawashima, Takayuki'

_publ_section_title
;
 Synthesis of the most intensely fluorescent azobenzene by utilizing
 the B-N interaction.
;
_journal_issue 6
_journal_name_full 'Chemical communications (Cambridge, England)'
_journal_page_first 559
_journal_page_last 561
_journal_paper_doi 10.1039/b615966d
_journal_year 2007
_chemical_formula_moiety 'C24 H9 B F10 N2'
_chemical_formula_sum 'C24 H9 B F10 N2'
_chemical_formula_weight 526.14
_chemical_melting_point 178.9(2)
_chemical_name_common Bis(2,3,4,5,6-pentafluorophenyl)(2-(phenylazo)phenyl)borane
_chemical_name_systematic
;
Bis(2,3,4,5,6-pentafluorophenyl)[2-(phenylazo)phenyl]borane
;
_space_group_IT_number 2
_symmetry_cell_setting triclinic
_symmetry_space_group_name_Hall '-P 1'
_symmetry_space_group_name_H-M 'P -1'
_atom_sites_solution_hydrogens geom
_atom_sites_solution_primary direct
_atom_sites_solution_secondary difmap
_audit_creation_method SHELXL-97
_cell_angle_alpha 99.976(7)
_cell_angle_beta 113.714(8)
_cell_angle_gamma 91.109(7)
_cell_formula_units_Z 2
_cell_length_a 9.861(7)
_cell_length_b 10.732(6)
_cell_length_c 10.822(7)
_cell_measurement_reflns_used 3282
_cell_measurement_temperature 120(2)
_cell_measurement_theta_max 27.4835
_cell_measurement_theta_min 3.1243
_cell_volume 1027.7(11)
_computing_cell_refinement 'CrystalClear (Rigaku Corp., 2000)'
_computing_data_collection 'CrystalClear (Rigaku Corp., 2000)'
_computing_data_reduction 'CrystalClear (Rigaku Corp., 2000)'
_computing_molecular_graphics 'ORTEP-3 for Windows ver 1.08 (Farrugia, 1997-2005)'
_computing_structure_refinement 'SHELXL-97 (Sheldrick, 1997)'
_computing_structure_solution 'SHELXS-97 (Sheldrick, 1990)'
_diffrn_ambient_temperature 120(2)
_diffrn_detector_area_resol_mean 14.5666
_diffrn_measured_fraction_theta_full 0.961
_diffrn_measured_fraction_theta_max 0.961
_diffrn_measurement_details
;
scan:
Number of images: 600
Slice: -70.0000 - 110.0000
Image width: 0.3000
Exp time: 11.0000
Rotation axis: Omega
Omega: 0.0000
Chi: 45.0000
Phi: 0.0000
XTD: 45.1689
2theta: 19.7504
scan:
Number of images: 600
Slice: -70.0000 - 110.0000
Image width: 0.3000
Exp time: 11.0000
Rotation axis: Omega
Omega: 0.0000
Chi: 45.0000
Phi: 90.0000
XTD: 45.1689
2theta: 19.7504

;
_diffrn_measurement_device
;
Mercury CCD (2x2 bin mode)
;
_diffrn_measurement_device_details
;
AFC8: Eulerian 3-circle
;
_diffrn_measurement_method dtprofit.ref
_diffrn_orient_matrix_type d*Trek
_diffrn_orient_matrix_UB_11 0.0946
_diffrn_orient_matrix_UB_12 -0.0096
_diffrn_orient_matrix_UB_13 0.0579
_diffrn_orient_matrix_UB_21 0.0493
_diffrn_orient_matrix_UB_22 0.0624
_diffrn_orient_matrix_UB_23 -0.0521
_diffrn_orient_matrix_UB_31 0.0158
_diffrn_orient_matrix_UB_32 0.0755
_diffrn_orient_matrix_UB_33 0.0682
_diffrn_radiation_detector CCD
_diffrn_radiation_monochromator graphite
_diffrn_radiation_source 'fine-focus sealed tube'
_diffrn_radiation_type MoK\a
_diffrn_radiation_wavelength 0.71070
_diffrn_reflns_av_R_equivalents 0.0191
_diffrn_reflns_av_sigmaI/netI 0.0525
_diffrn_reflns_limit_h_max 10
_diffrn_reflns_limit_h_min -11
_diffrn_reflns_limit_k_max 12
_diffrn_reflns_limit_k_min -9
_diffrn_reflns_limit_l_max 12
_diffrn_reflns_limit_l_min -12
_diffrn_reflns_number 6375
_diffrn_reflns_reduction_process 'Lp corrections applied'
_diffrn_reflns_theta_full 25.00
_diffrn_reflns_theta_max 25.00
_diffrn_reflns_theta_min 3.12
_diffrn_source_current 40.0000
_diffrn_source_power 2.0000
_diffrn_source_voltage 50.0000
_exptl_absorpt_coefficient_mu 0.164
_exptl_absorpt_correction_T_max 0.9680
_exptl_absorpt_correction_T_min 0.9680
_exptl_absorpt_correction_type multi-scan
_exptl_absorpt_process_details
;
Jacobson, R. (1998) Private communication
;
_exptl_crystal_colour Yellow
_exptl_crystal_density_diffrn 1.700
_exptl_crystal_density_method 'not measured'
_exptl_crystal_description Block
_exptl_crystal_F_000 524
_exptl_crystal_size_max 0.60
_exptl_crystal_size_mid 0.40
_exptl_crystal_size_min 0.20
_refine_diff_density_max 0.238
_refine_diff_density_min -0.261
_refine_diff_density_rms 0.053
_refine_ls_extinction_method none
_refine_ls_goodness_of_fit_ref 1.089
_refine_ls_hydrogen_treatment riding
_refine_ls_matrix_type full
_refine_ls_number_parameters 334
_refine_ls_number_reflns 3488
_refine_ls_number_restraints 0
_refine_ls_restrained_S_all 1.089
_refine_ls_R_factor_all 0.0405
_refine_ls_R_factor_gt 0.0371
_refine_ls_shift/su_max 0.001
_refine_ls_shift/su_mean 0.000
_refine_ls_structure_factor_coef Fsqd
_refine_ls_weighting_details 'calc w=1/[\s^2^(Fo^2^)+(0.0536P)^2^+0.0087P] where P=(Fo^2^+2Fc^2^)/3'
_refine_ls_weighting_scheme calc
_refine_ls_wR_factor_gt 0.1037
_refine_ls_wR_factor_ref 0.1068
_reflns_number_gt 3068
_reflns_number_total 3488
_reflns_threshold_expression >2sigma(I)
_cod_data_source_file b615966d.txt
_cod_data_source_block c6f5re
_cod_depositor_comments
;
The following automatic conversions were performed:
'_exptl_absorpt_correction_type' value 'Multi-scan' changed to
'multi-scan' according to
'/home/saulius/struct/CIF-dictionaries/cif_core.dic' dictionary named
'cif_core.dic' version 2.4.1 from 2010-06-29.

Automatic conversion script
Id: cif_fix_enum 1527 2010-12-29 10:47:43Z saulius 

The following automatic conversions were performed:

'_chemical_melting_point' value '178.7-179.1' was changed to
'178.9(2)' - the average value was taken and precision was estimated.

Automatic conversion script
Id: cif_fix_values 1646 2011-03-28 12:23:43Z adriana 
;
_cod_database_code 7101695

loop_
_symmetry_equiv_pos_as_xyz
'x, y, z'
'-x, -y, -z'

loop_
_atom_site_label
_atom_site_type_symbol
_atom_site_fract_x
_atom_site_fract_y
_atom_site_fract_z
_atom_site_U_iso_or_equiv
_atom_site_adp_type
_atom_site_occupancy
_atom_site_symmetry_multiplicity
_atom_site_calc_flag
_atom_site_refinement_flags
_atom_site_disorder_assembly
B1 B 0.1216(2) 0.79266(17) 0.32797(18) 0.0195(4) Uani 1 1 d . .
C1 C -0.05264(18) 0.74801(14) 0.24868(15) 0.0208(3) Uani 1 1 d . .
C2 C -0.18181(18) 0.80293(16) 0.23544(16) 0.0246(4) Uani 1 1 d . .
H1 H -0.1775 0.8838 0.2898 0.030 Uiso 1 1 calc R .
C3 C -0.31799(19) 0.73936(18) 0.14228(17) 0.0290(4) Uani 1 1 d . .
H2 H -0.4064 0.7775 0.1347 0.035 Uiso 1 1 calc R .
C4 C -0.32922(19) 0.62148(17) 0.05946(17) 0.0307(4) Uani 1 1 d . .
H3 H -0.4241 0.5811 -0.0047 0.037 Uiso 1 1 calc R ..
C5 C -0.20088(19) 0.56292(16) 0.07093(16) 0.0274(4) Uani 1 1 d . .
H4 H -0.2054 0.4820 0.0166 0.033 Uiso 1 1 calc R .
C6 C -0.06568(17) 0.62870(15) 0.16590(15) 0.0211(3) Uani 1 1 d .. .
N1 N 0.07037(15) 0.57967(12) 0.18396(13) 0.0231(3) Uani 1 1 d . .
N2 N 0.17512(14) 0.66268(12) 0.26772(12) 0.0197(3) Uani 1 1 d . .
C7 C 0.32491(17) 0.62816(15) 0.30785(15) 0.0212(3) Uani 1 1 d . .
C8 C 0.35249(19) 0.50150(16) 0.29322(16) 0.0276(4) Uani 1 1 d . .
H5 H 0.2727 0.4359 0.2562 0.033 Uiso 1 1 calc R .
C9 C 0.4980(2) 0.47231(17) 0.33341(18) 0.0341(4) Uani 1 1 d . .
H6 H 0.5183 0.3858 0.3236 0.041 Uiso 1 1 calc R .
C10 C 0.6139(2) 0.56705(17) 0.38743(18) 0.0319(4) Uani 1 1 d . .
H7 H 0.7134 0.5457 0.4148 0.038 Uiso 1 1 calc R ..
C11 C 0.58604(18) 0.69290(17) 0.40193(17) 0.0278(4) Uani 1 1 d . .
H8 H 0.6665 0.7579 0.4387 0.033 Uiso 1 1 calc R .
C12 C 0.44057(18) 0.72519(15) 0.36296(16) 0.0240(4) Uani 1 1 d . .
H9 H 0.4208 0.8117 0.3738 0.029 Uiso 1 1 calc R .
C13 C 0.19741(17) 0.80540(14) 0.49451(15) 0.0194(3) Uani 1 1 d . .
C14 C 0.15079(17) 0.71740(15) 0.55359(16) 0.0229(4) Uani 1 1 d .. .
C15 C 0.21082(19) 0.71703(16) 0.69190(17) 0.0265(4) Uani 1 1 d . .
C16 C 0.32364(19) 0.80766(18) 0.78034(16) 0.0293(4) Uani 1 1 d . .
C17 C 0.37494(18) 0.89702(16) 0.72865(16) 0.0279(4) Uani 1 1 d . .
C18 C 0.31275(17) 0.89338(15) 0.58810(16) 0.0221(4) Uani 1 1 d . .
F1 F 0.04357(11) 0.62312(9) 0.47272(10) 0.0309(3) Uani 1 1 d .. .
F2 F 0.16298(12) 0.62722(10) 0.74124(11) 0.0400(3) Uani 1 1 d . .
F3 F 0.38615(12) 0.80676(11) 0.91497(10) 0.0451(3) Uani 1 1 d . .
F4 F 0.48558(11) 0.98623(10) 0.81280(10) 0.0416(3) Uani 1 1 d . .
F5 F 0.37345(10) 0.98199(9) 0.54539(10) 0.0298(2) Uani 1 1 d . .
C19 C 0.15083(16) 0.91260(14) 0.26530(15) 0.0192(3) Uani 1 1 d .. .
C20 C 0.12250(17) 1.03283(15) 0.31496(15) 0.0207(3) Uani 1 1 d . .
C21 C 0.12825(17) 1.13779(14) 0.25909(16) 0.0224(4) Uani 1 1 d . .
C22 C 0.15900(17) 1.12449(15) 0.14472(16) 0.0223(4) Uani 1 1 d . .
C23 C 0.18376(17) 1.00697(15) 0.08856(15) 0.0214(4) Uani 1 1 d . .
C24 C 0.17936(17) 0.90426(15) 0.14881(16) 0.0208(3) Uani 1 1 d .. .
F6 F 0.08507(11) 1.05081(9) 0.42354(9) 0.0269(2) Uani 1 1 d . .
F7 F 0.10196(11) 1.25197(8) 0.31378(10) 0.0305(2) Uani 1 1 d . .
F8 F 0.16167(12) 1.22484(9) 0.08712(10) 0.0332(3) Uani 1 1 d . .
F9 F 0.20860(11) 0.99218(9) -0.02580(9) 0.0297(2) Uani 1 1 d . .
F10 F 0.20242(11) 0.79161(8) 0.08641(9) 0.0279(2) Uani 1 1 d . ..

loop_
_atom_site_aniso_label
_atom_site_aniso_U_11
_atom_site_aniso_U_22
_atom_site_aniso_U_33
_atom_site_aniso_U_23
_atom_site_aniso_U_13
_atom_site_aniso_U_12
B1 0.0205(9) 0.0200(9) 0.0185(9) 0.0045(7) 0.0083(7) 0.0030(7)
C1 0.0253(8) 0.0229(8) 0.0159(7) 0.0095(6) 0.0081(7) -0.0002(6)
C2 0.0258(9) 0.0295(9) 0.0205(8) 0.0099(7) 0.0093(7) 0.0036(7)
C3 0.0235(9) 0.0424(10) 0.0255(9) 0.0163(8) 0.0106(7) 0.0052(7)
C4 0.0225(8) 0.0416(11) 0.0225(8) 0.0140(8) 0.0012(7) -0.0098(7)
C5 0.0346(9) 0.0253(9) 0.0199(8) 0.0071(7) 0.0082(7) -0.0067(7)
C6 0.0230(8) 0.0231(8) 0.0182(8) 0.0097(6) 0.0073(7) 0.0005(6)
N1 0.0277(7) 0.0211(7) 0.0190(7) 0.0054(6) 0.0076(6) -0.0012(6)
N2 0.0240(7) 0.0181(7) 0.0154(6) 0.0039(5) 0.0062(6) 0.0011(5)
C7 0.0212(8) 0.0283(9) 0.0161(7) 0.0070(6) 0.0086(7) 0.0069(7)
C8 0.0320(9) 0.0226(9) 0.0245(9) 0.0034(7) 0.0084(8) 0.0015(7)
C9 0.0400(10) 0.0265(9) 0.0344(10) 0.0049(8) 0.0139(9) 0.0155(8)
C10 0.0257(9) 0.0416(11) 0.0316(9) 0.0098(8) 0.0134(8) 0.0125(8)
C11 0.0236(9) 0.0343(9) 0.0239(8) 0.0052(7) 0.0086(7) 0.0002(7)
C12 0.0288(9) 0.0224(8) 0.0224(8) 0.0048(7) 0.0119(7) 0.0052(7)
C13 0.0206(8) 0.0197(8) 0.0185(8) 0.0042(6) 0.0083(7) 0.0052(6)
C14 0.0219(8) 0.0242(8) 0.0229(8) 0.0066(7) 0.0088(7) 0.0051(7)
C15 0.0306(9) 0.0335(9) 0.0242(9) 0.0163(7) 0.0154(8) 0.0163(7)
C16 0.0294(9) 0.0451(11) 0.0154(8) 0.0103(7) 0.0087(7) 0.0227(8)
C17 0.0206(8) 0.0333(9) 0.0213(8) -0.0029(7) 0.0031(7) 0.0095(7)
C18 0.0212(8) 0.0235(8) 0.0226(8) 0.0039(7) 0.0102(7) 0.0048(6)
F1 0.0356(6) 0.0271(5) 0.0284(5) 0.0112(4) 0.0097(5) -0.0062(4)
F2 0.0497(7) 0.0483(7) 0.0368(6) 0.0295(5) 0.0238(6) 0.0178(5)
F3 0.0460(7) 0.0699(8) 0.0159(5) 0.0135(5) 0.0061(5) 0.0286(6)
F4 0.0267(6) 0.0493(7) 0.0278(6) -0.0106(5) -0.0026(5) 0.0013(5)
F5 0.0267(5) 0.0272(5) 0.0302(5) 0.0002(4) 0.0088(4) -0.0061(4)
C19 0.0182(8) 0.0207(8) 0.0169(7) 0.0051(6) 0.0049(6) -0.0010(6)
C20 0.0190(8) 0.0255(8) 0.0162(7) 0.0028(6) 0.0066(6) 0.0005(6)
C21 0.0214(8) 0.0185(8) 0.0235(8) 0.0034(6) 0.0057(7) 0.0020(6)
C22 0.0211(8) 0.0219(8) 0.0226(8) 0.0114(7) 0.0050(7) -0.0012(6)
C23 0.0190(8) 0.0306(9) 0.0154(8) 0.0078(7) 0.0067(7) -0.0001(7)
C24 0.0203(8) 0.0206(8) 0.0191(8) 0.0019(6) 0.0066(7) 0.0007(6)
F6 0.0359(6) 0.0259(5) 0.0243(5) 0.0050(4) 0.0178(4) 0.0055(4)
F7 0.0381(6) 0.0199(5) 0.0336(6) 0.0048(4) 0.0147(5) 0.0076(4)
F8 0.0455(6) 0.0249(5) 0.0310(6) 0.0142(4) 0.0142(5) 0.0022(4)
F9 0.0377(6) 0.0357(6) 0.0219(5) 0.0111(4) 0.0164(5) 0.0037(4)
F10 0.0424(6) 0.0224(5) 0.0233(5) 0.0040(4) 0.0182(5) 0.0059(4)

loop_
_atom_type_symbol
_atom_type_description
_atom_type_scat_dispersion_real
_atom_type_scat_dispersion_imag
_atom_type_scat_source
C C 0.0033 0.0016 'International Tables Vol C Tables 4.2.6.8 and 6.1.1.4'
H H 0.0000 0.0000 'International Tables Vol C Tables 4.2.6.8 and 6.1.1.4'
B B 0.0013 0.0007 'International Tables Vol C Tables 4.2.6.8 and 6.1.1.4'
F F 0.0171 0.0103 'International Tables Vol C Tables 4.2.6.8 and 6.1.1.4'
N N 0.0061 0.0033 'International Tables Vol C Tables 4.2.6.8 and 6.1.1.4'

loop_
_geom_angle_atom_site_label_1
_geom_angle_atom_site_label_2
_geom_angle_atom_site_label_3
_geom_angle
_geom_angle_site_symmetry_1
_geom_angle_site_symmetry_3
C1 B1 N2 95.53(12) . .
C1 B1 C19 106.04(13) . ..
N2 B1 C19 112.35(13) . .
C1 B1 C13 117.74(13) . .
N2 B1 C13 105.07(12) . .
C19 B1 C13 117.93(13) . .
C2 C1 C6 117.74(15) . .
C2 C1 B1 135.52(15) . .
C6 C1 B1 106.37(14) . .
C1 C2 C3 119.56(16) . .
C1 C2 H1 120.2 . .
C3 C2 H1 120.2 . .
C2 C3 C4 122.09(16) . ..
C2 C3 H2 119.0 . .
C4 C3 H2 119.0 . .
C3 C4 C5 119.81(16) . .
C3 C4 H3 120.1 . .
C5 C4 H3 120.1 . .
C6 C5 C4 116.84(16) . .
C6 C5 H4 121.6 . .
C4 C5 H4 121.6 . .
C5 C6 C1 123.95(15) . .
C5 C6 N1 121.58(15) . ..
C1 C6 N1 114.45(14) . .
N2 N1 C6 108.45(13) . .
N1 N2 C7 117.50(13) . .
N1 N2 B1 114.97(13) . .
C7 N2 B1 127.28(12) . .
C8 C7 C12 121.23(15) . .
C8 C7 N2 120.64(14) . .
C12 C7 N2 118.13(14) . .
C9 C8 C7 118.86(16) . .
C9 C8 H5 120.6 . .
C7 C8 H5 120.6 . .
C10 C9 C8 120.74(16) . .
C10 C9 H6 119.6 . .
C8 C9 H6 119.6 . .
C9 C10 C11 120.23(16) . .
C9 C10 H7 119.9 . .
C11 C10 H7 119.9 . .
C10 C11 C12 120.30(16) . .
C10 C11 H8 119.9 . .
C12 C11 H8 119.9 . .
C7 C12 C11 118.64(15) .. .
C7 C12 H9 120.7 . .
C11 C12 H9 120.7 . .
C18 C13 C14 113.94(15) . .
C18 C13 B1 126.54(14) . .
C14 C13 B1 119.43(14) . .
F1 C14 C15 116.13(15) . .
F1 C14 C13 119.80(14) . .
C15 C14 C13 124.04(16) . .
F2 C15 C16 119.63(15) . .
F2 C15 C14 120.80(16) . .
C16 C15 C14 119.56(16) . .
F3 C16 C15 120.38(17) . .
F3 C16 C17 120.28(17) . .
C15 C16 C17 119.31(16) . .
F4 C17 C16 120.49(16) . .
F4 C17 C18 120.04(17) . .
C16 C17 C18 119.47(16) . .
F5 C18 C13 120.71(15) . .
F5 C18 C17 115.62(15) . .
C13 C18 C17 123.67(16) . .
C24 C19 C20 114.27(14) . .
C24 C19 B1 125.44(14) . .
C20 C19 B1 119.42(14) . .
F6 C20 C21 116.52(14) . .
F6 C20 C19 119.54(14) . .
C21 C20 C19 123.94(15) . .
F7 C21 C22 119.84(14) . .
F7 C21 C20 120.84(15) . .
C22 C21 C20 119.32(15) . .
F8 C22 C23 120.48(15) . .
F8 C22 C21 120.16(15) . .
C23 C22 C21 119.35(14) . .
F9 C23 C22 119.77(14) . .
F9 C23 C24 120.56(14) . .
C22 C23 C24 119.65(15) . .
F10 C24 C23 116.16(14) . .
F10 C24 C19 120.42(14) . .
C23 C24 C19 123.41(15) . .

loop_
_geom_bond_atom_site_label_1
_geom_bond_atom_site_label_2
_geom_bond_distance
B1 C1 1.599(2)
B1 N2 1.625(2)
B1 C19 1.627(2)
B1 C13 1.629(2)
C1 C2 1.379(2)
C1 C6 1.401(2)
C2 C3 1.386(2)
C2 H1 0.9500
C3 C4 1.392(3)
C3 H2 0.9500
C4 C5 1.394(3)
C4 H3 0.9500
C5 C6 1.394(2)
C5 H4 0.9500
C6 N1 1.402(2)
N1 N2 1.2704(18)
N2 C7 1.438(2)
C7 C8 1.386(2)
C7 C12 1.390(2)
C8 C9 1.382(3)
C8 H5 0.9500
C9 C10 1.376(3)
C9 H6 0.9500
C10 C11 1.378(3)
C10 H7 0.9500
C11 C12 1.392(2)
C11 H8 0.9500
C12 H9 0.9500
C13 C18 1.383(2)
C13 C14 1.393(2)
C14 F1 1.3473(19)
C14 C15 1.371(2)
C15 F2 1.342(2)
C15 C16 1.371(3)
C16 F3 1.336(2)
C16 C17 1.372(3)
C17 F4 1.340(2)
C17 C18 1.385(2)
C18 F5 1.3525(19)
C19 C24 1.387(2)
C19 C20 1.388(2)
C20 F6 1.3518(19)
C20 C21 1.378(2)
C21 F7 1.3430(18)
C21 C22 1.374(2)
C22 F8 1.3394(18)
C22 C23 1.373(2)
C23 F9 1.3395(18)
C23 C24 1.383(2)
C24 F10 1.3493(18)

loop_
_geom_torsion_atom_site_label_1
_geom_torsion_atom_site_label_2
_geom_torsion_atom_site_label_3
_geom_torsion_atom_site_label_4
_geom_torsion
_geom_torsion_site_symmetry_1
_geom_torsion_site_symmetry_2
_geom_torsion_site_symmetry_4
N2 B1 C1 C2 -176.29(17) . . .
C19 B1 C1 C2 -61.1(2) . . .
C13 B1 C1 C2 73.5(2) . . .
N2 B1 C1 C6 -3.63(14) . .. .
C19 B1 C1 C6 111.55(14) . . .
C13 B1 C1 C6 -113.87(15) . . .
C6 C1 C2 C3 0.0(2) . . .
B1 C1 C2 C3 172.06(16) . . .
C1 C2 C3 C4 -0.8(2) . .. .
C2 C3 C4 C5 1.2(2) . . .
C3 C4 C5 C6 -0.8(2) . . .
C4 C5 C6 C1 0.1(2) . . .
C4 C5 C6 N1 -178.80(13) .. . .
C2 C1 C6 C5 0.3(2) . . .
B1 C1 C6 C5 -173.86(14) . . .
C2 C1 C6 N1 179.29(13) . . .
B1 C1 C6 N1 5.09(17) . . .
C5 C6 N1 N2 174.79(14) . .. .
C1 C6 N1 N2 -4.19(17) . . .
C6 N1 N2 C7 175.96(12) . . .
C6 N1 N2 B1 1.30(17) . . .
C1 B1 N2 N1 1.48(16) . . .
C19 B1 N2 N1 -108.39(15) .. . .
C13 B1 N2 N1 122.17(13) . . ..
C1 B1 N2 C7 -172.56(13) . . .
C19 B1 N2 C7 77.56(18) . . .
C13 B1 N2 C7 -51.88(19) . . .
N1 N2 C7 C8 -20.2(2) .. . .
B1 N2 C7 C8 153.69(15) . . .
N1 N2 C7 C12 160.52(14) . . .
B1 N2 C7 C12 -25.6(2) . . .
C12 C7 C8 C9 -0.6(2) . . .
N2 C7 C8 C9 -179.79(14) . .. .
C7 C8 C9 C10 0.2(3) . . .
C8 C9 C10 C11 -0.1(3) . . .
C9 C10 C11 C12 0.4(3) . . .
C8 C7 C12 C11 0.9(2) . . .
N2 C7 C12 C11 -179.88(13) . .. .
C10 C11 C12 C7 -0.8(2) . . .
C1 B1 C13 C18 -146.05(15) . . .
N2 B1 C13 C18 109.22(17) . . .
C19 B1 C13 C18 -16.8(2) . . .
C1 B1 C13 C14 37.5(2) .. . .
N2 B1 C13 C14 -67.27(18) . . ..
C19 B1 C13 C14 166.68(14) . . .
C18 C13 C14 F1 -177.06(13) . . .
B1 C13 C14 F1 -0.1(2) . . .
C18 C13 C14 C15 0.8(2) . . .
B1 C13 C14 C15 177.67(14) . . .
F1 C14 C15 F2 -0.3(2) . .. .
C13 C14 C15 F2 -178.23(13) . . .
F1 C14 C15 C16 178.02(13) . . .
C13 C14 C15 C16 0.1(3) . . .
F2 C15 C16 F3 0.2(2) . . .
C14 C15 C16 F3 -178.23(14) . . .
F2 C15 C16 C17 178.12(14) . . .
C14 C15 C16 C17 -0.3(2) .. . .
F3 C16 C17 F4 -1.7(2) . . .
C15 C16 C17 F4 -179.66(14) . . .
F3 C16 C17 C18 177.43(13) . . .
C15 C16 C17 C18 -0.5(2) . . .
C14 C13 C18 F5 177.61(13) . . .
B1 C13 C18 F5 0.9(2) . .. .
C14 C13 C18 C17 -1.6(2) . . .
B1 C13 C18 C17 -178.26(14) . . .
F4 C17 C18 F5 1.4(2) . . .
C16 C17 C18 F5 -177.68(13) . . .
F4 C17 C18 C13 -179.32(14) . . .
C16 C17 C18 C13 1.6(2) .. . .
C1 B1 C19 C24 -86.54(18) . . ..
N2 B1 C19 C24 16.6(2) . . .
C13 B1 C19 C24 138.98(16) . . .
C1 B1 C19 C20 82.16(18) . . .
N2 B1 C19 C20 -174.74(13) . . .
C13 B1 C19 C20 -52.3(2) .. . .
C24 C19 C20 F6 176.34(12) . . ..
B1 C19 C20 F6 6.4(2) . . .
C24 C19 C20 C21 -2.9(2) . . .
B1 C19 C20 C21 -172.78(14) . . .
F6 C20 C21 F7 1.9(2) . . .
C19 C20 C21 F7 -178.88(14) .. . .
F6 C20 C21 C22 -177.07(13) . . ..
C19 C20 C21 C22 2.2(2) . . .
F7 C21 C22 F8 -0.5(2) . . .
C20 C21 C22 F8 178.46(13) . . .
F7 C21 C22 C23 -179.14(14) . . .
C20 C21 C22 C23 -0.2(2) .. . .
F8 C22 C23 F9 -1.0(2) . . .
C21 C22 C23 F9 177.64(13) . . .
F8 C22 C23 C24 -179.47(13) . . .
C21 C22 C23 C24 -0.9(2) . . .
F9 C23 C24 F10 0.5(2) . . .
C22 C23 C24 F10 178.97(13) .. . .
F9 C23 C24 C19 -178.49(13) . . ..
C22 C23 C24 C19 0.0(2) . . .
C20 C19 C24 F10 -177.17(13) . . .
B1 C19 C24 F10 -8.0(2) . . .
C20 C19 C24 C23 1.8(2) . . .
B1 C19 C24 C23 170.98(14) . .. .

loop_
_cod_related_entry_id
_cod_related_entry_database
_cod_related_entry_code
1 ChemSpider 21149835
